data_7235854
loop_
_publ_author_name
'Yu, Qiong'
'Wang, Zhixin'
'Wu, Bo'
'Yang, Hongwei'
'Ju, Xuehai'
'Lu, Chunxu'
'Cheng, Guangbin'

_publ_section_title
;
 A study of N-trinitroethyl-substituted aminofurazans: high detonation
 performance energetic compounds with good oxygen balance
;
_journal_issue 15
_journal_name_full 'Journal of Materials Chemistry A'
_journal_page_first 8156
_journal_paper_doi 10.1039/C4TA06974A
_journal_volume 3
_journal_year 2015
_chemical_absolute_configuration unk
_chemical_formula_moiety 'C6 H6 N10 O13'
_chemical_formula_sum 'C6 H6 N10 O13'
_chemical_formula_weight 426.21
_space_group_IT_number 19
_space_group_name_Hall 'P 2ac 2ab'
_space_group_name_H-M_alt 'P 21 21 21'
_symmetry_cell_setting orthorhombic
_symmetry_space_group_name_Hall 'P 2ac 2ab'
_symmetry_space_group_name_H-M 'P 21 21 21'
_atom_sites_solution_hydrogens geom
_atom_sites_solution_primary direct
_atom_sites_solution_secondary difmap
_audit_creation_method SHELXL-97
_audit_update_record
;
2015-03-01 deposited with the CCDC.
2015-03-09 downloaded from the CCDC.
;
_cell_angle_alpha 90.00
_cell_angle_beta 90.00
_cell_angle_gamma 90.00
_cell_formula_units_Z 8
_cell_length_a 11.757(2)
_cell_length_b 12.192(2)
_cell_length_c 21.542(4)
_cell_measurement_reflns_used 6760
_cell_measurement_temperature 293(2)
_cell_measurement_theta_max 27.84
_cell_measurement_theta_min 1.89
_cell_volume 3087.9(9)
_computing_cell_refinement crystalclear
_computing_data_collection crystalclear
_computing_data_reduction crystalclear
_computing_molecular_graphics 'Bruker SHELXTL'
_computing_publication_material 'Bruker SHELXTL'
_computing_structure_refinement 'SHELXL-97 (Sheldrick, 1997)'
_computing_structure_solution 'SHELXS-97 (Sheldrick, 1990)'
_diffrn_ambient_temperature 293(2)
_diffrn_measured_fraction_theta_full 0.995
_diffrn_measured_fraction_theta_max 0.995
_diffrn_radiation_monochromator confocal
_diffrn_radiation_source 'rotating anode'
_diffrn_radiation_type MoK\a
_diffrn_radiation_wavelength 0.71073
_diffrn_reflns_av_R_equivalents 0.0759
_diffrn_reflns_av_sigmaI/netI 0.0612
_diffrn_reflns_limit_h_max 15
_diffrn_reflns_limit_h_min -15
_diffrn_reflns_limit_k_max 15
_diffrn_reflns_limit_k_min -15
_diffrn_reflns_limit_l_max 18
_diffrn_reflns_limit_l_min -28
_diffrn_reflns_number 31173
_diffrn_reflns_theta_full 27.91
_diffrn_reflns_theta_max 27.91
_diffrn_reflns_theta_min 1.89
_exptl_absorpt_coefficient_mu 0.179
_exptl_absorpt_correction_T_max 0.9788
_exptl_absorpt_correction_T_min 0.9651
_exptl_absorpt_correction_type multi-scan
_exptl_absorpt_process_details crystalclear
_exptl_crystal_density_diffrn 1.834
_exptl_crystal_density_method 'not measured'
_exptl_crystal_description block
_exptl_crystal_F_000 1728
_exptl_crystal_size_max 0.20
_exptl_crystal_size_mid 0.18
_exptl_crystal_size_min 0.12
_refine_diff_density_max 0.293
_refine_diff_density_min -0.273
_refine_diff_density_rms 0.056
_refine_ls_abs_structure_details 'Flack H D (1983), Acta Cryst. A39, 876-881'
_refine_ls_extinction_coef 0.0166(10)
_refine_ls_extinction_expression Fc^*^=kFc[1+0.001xFc^2^\l^3^/sin(2\q)]^-1/4^
_refine_ls_extinction_method SHELXL
_refine_ls_goodness_of_fit_ref 1.035
_refine_ls_hydrogen_treatment mixed
_refine_ls_matrix_type full
_refine_ls_number_parameters 536
_refine_ls_number_reflns 4103
_refine_ls_number_restraints 6
_refine_ls_restrained_S_all 1.034
_refine_ls_R_factor_all 0.0717
_refine_ls_R_factor_gt 0.0453
_refine_ls_shift/su_max 0.001
_refine_ls_shift/su_mean 0.000
_refine_ls_structure_factor_coef Fsqd
_refine_ls_weighting_details 'calc w=1/[\s^2^(Fo^2^)+(0.0353P)^2^+0.0000P] where P=(Fo^2^+2Fc^2^)/3'
_refine_ls_weighting_scheme calc
_refine_ls_wR_factor_gt 0.0843
_refine_ls_wR_factor_ref 0.0926
_reflns_number_gt 2439
_reflns_number_total 4103
_reflns_threshold_expression >2sigma(I)
_cod_data_source_file c4ta06974a2.cif
_cod_data_source_block shelxl
_cod_depositor_comments
;
The following automatic conversions were performed:

data item '_exptl_absorpt_correction_type' value 'MULTI-SCAN' was
changed to 'multi-scan' in accordance with the
/home/saulius/struct/COD-crude-data/automatic-downloads/DataCite-retrospective/RSC/depositions/lib/dictionaries/cif_core.dic
dictionary named 'cif_core.dic' version 2.4.2 last updated on
2011-04-26.

data item '_symmetry_cell_setting' value 'Orthorhombic' was changed
to 'orthorhombic' in accordance with the
/home/saulius/struct/COD-crude-data/automatic-downloads/DataCite-retrospective/RSC/depositions/lib/dictionaries/cif_core.dic
dictionary named 'cif_core.dic' version 2.4.2 last updated on
2011-04-26.

Automatic conversion script
Id: cif_fix_values 6909 2019-04-08 15:41:33Z antanas 
;
_cod_original_cell_volume 3087.8(11)
_cod_original_sg_symbol_H-M P2(1)2(1)2(1)
_cod_database_code 7235854

loop_
_symmetry_equiv_pos_as_xyz
'x, y, z'
'-x+1/2, -y, z+1/2'
'-x, y+1/2, -z+1/2'
'x+1/2, -y+1/2, -z'

loop_
_atom_site_label
_atom_site_type_symbol
_atom_site_fract_x
_atom_site_fract_y
_atom_site_fract_z
_atom_site_U_iso_or_equiv
_atom_site_adp_type
_atom_site_occupancy
_atom_site_symmetry_multiplicity
_atom_site_calc_flag
_atom_site_refinement_flags
O1 O 0.9179(3) 0.4056(3) 0.33777(14) 0.0752(9) Uani 1 1 d .
O2 O 0.9445(3) 0.2291(3) 0.33071(15) 0.0895(11) Uani 1 1 d .
O3 O 1.0493(3) 0.2491(2) 0.19638(16) 0.0770(9) Uani 1 1 d .
O4 O 0.9021(3) 0.1443(2) 0.20437(17) 0.0837(10) Uani 1 1 d .
O5 O 0.7114(3) 0.2889(3) 0.28512(14) 0.0711(9) Uani 1 1 d .
O6 O 0.7256(2) 0.3052(2) 0.18533(14) 0.0663(8) Uani 1 1 d .
O7 O 0.6827(2) 0.6004(2) 0.09958(11) 0.0543(7) Uani 1 1 d .
O8 O 0.8253(2) 0.9117(2) 0.20576(13) 0.0613(8) Uani 1 1 d .
O9 O 0.6754(3) 0.9603(3) 0.15455(14) 0.0846(10) Uani 1 1 d .
O10 O 0.5866(3) 1.0919(2) 0.2453(2) 0.0957(13) Uani 1 1 d .
O11 O 0.4733(3) 0.9740(2) 0.28525(14) 0.0680(9) Uani 1 1 d .
O12 O 0.7813(3) 1.0089(3) 0.31790(14) 0.0711(9) Uani 1 1 d .
O13 O 0.7240(3) 0.8512(2) 0.35202(13) 0.0692(9) Uani 1 1 d .
O14 O 0.3525(2) 0.7298(2) -0.09594(13) 0.0607(8) Uani 1 1 d .
O15 O 0.2336(2) 0.6533(2) -0.03206(16) 0.0747(10) Uani 1 1 d .
O16 O 0.4640(3) 0.5252(2) -0.04267(15) 0.0686(9) Uani 1 1 d .
O17 O 0.6033(2) 0.6357(2) -0.01872(13) 0.0553(7) Uani 1 1 d .
O18 O 0.4109(3) 0.5666(3) 0.08282(15) 0.0826(10) Uani 1 1 d .
O19 O 0.3003(4) 0.7087(3) 0.08626(16) 0.1037(14) Uani 1 1 d .
O20 O 0.3708(3) 1.0037(2) 0.15829(12) 0.0599(8) Uani 1 1 d .
O21 O 0.0056(3) 1.3586(2) 0.05363(16) 0.0757(9) Uani 1 1 d .
O22 O 0.1382(3) 1.4624(2) 0.01761(18) 0.0918(12) Uani 1 1 d .
O23 O 0.3346(2) 1.3161(2) 0.01912(13) 0.0644(8) Uani 1 1 d .
O24 O 0.2862(3) 1.3127(3) -0.07704(15) 0.0835(10) Uani 1 1 d .
O25 O 0.0335(3) 1.3201(3) -0.08755(15) 0.0806(10) Uani 1 1 d .
O26 O 0.0793(2) 1.1486(2) -0.07494(13) 0.0608(8) Uani 1 1 d .
N1 N 0.9212(3) 0.3198(3) 0.30982(16) 0.0575(9) Uani 1 1 d .
N2 N 0.9517(3) 0.2296(3) 0.21141(17) 0.0554(9) Uani 1 1 d .
N3 N 0.7638(3) 0.3031(2) 0.23768(16) 0.0469(7) Uani 1 1 d .
N4 N 0.8422(3) 0.5212(2) 0.22749(14) 0.0434(7) Uani 1 1 d D
H4 H 0.850(3) 0.552(3) 0.2618(12) 0.052 Uiso 1 1 d D
N5 N 0.7660(3) 0.5343(2) 0.12653(14) 0.0465(8) Uani 1 1 d .
N6 N 0.6370(3) 0.6747(2) 0.14268(15) 0.0486(8) Uani 1 1 d .
N7 N 0.6787(3) 0.7121(2) 0.24802(14) 0.0396(7) Uani 1 1 d D
H7 H 0.697(3) 0.676(3) 0.2793(12) 0.047 Uiso 1 1 d D
N8 N 0.7244(3) 0.9321(2) 0.20073(15) 0.0466(8) Uani 1 1 d .
N9 N 0.5617(3) 1.0019(3) 0.26299(17) 0.0504(8) Uani 1 1 d .
N10 N 0.7269(3) 0.9246(3) 0.31435(15) 0.0456(8) Uani 1 1 d .
N11 N 0.3239(3) 0.6925(2) -0.04607(16) 0.0448(7) Uani 1 1 d .
N12 N 0.5035(3) 0.6106(3) -0.02158(14) 0.0442(8) Uani 1 1 d .
N13 N 0.3726(3) 0.6522(3) 0.06276(16) 0.0556(9) Uani 1 1 d .
N14 N 0.3849(2) 0.8947(2) 0.00929(14) 0.0383(7) Uani 1 1 d D
H14 H 0.371(3) 0.928(3) -0.0240(13) 0.046 Uiso 1 1 d D
N15 N 0.4149(3) 0.9284(2) 0.11565(14) 0.0511(8) Uani 1 1 d .
N16 N 0.2922(3) 1.0736(2) 0.12974(14) 0.0468(8) Uani 1 1 d .
N17 N 0.2277(3) 1.0938(2) 0.02592(13) 0.0380(7) Uani 1 1 d D
H17 H 0.204(3) 1.051(2) -0.0021(13) 0.046 Uiso 1 1 d D
N18 N 0.0920(3) 1.3746(3) 0.02521(16) 0.0541(9) Uani 1 1 d .
N19 N 0.2679(3) 1.3041(3) -0.02249(16) 0.0464(8) Uani 1 1 d .
N20 N 0.0800(3) 1.2448(3) -0.06035(15) 0.0507(8) Uani 1 1 d .
C1 C 0.8907(3) 0.3251(3) 0.24148(16) 0.0401(8) Uani 1 1 d .
C2 C 0.9218(3) 0.4346(3) 0.21141(18) 0.0442(9) Uani 1 1 d .
H2A H 0.9975 0.4558 0.2246 0.053 Uiso 1 1 calc R
H2B H 0.9231 0.4257 0.1667 0.053 Uiso 1 1 calc R
C3 C 0.7723(3) 0.5667(3) 0.18423(16) 0.0361(8) Uani 1 1 d .
C4 C 0.6923(3) 0.6547(2) 0.19428(16) 0.0345(8) Uani 1 1 d .
C5 C 0.5952(3) 0.7983(3) 0.25311(17) 0.0417(8) Uani 1 1 d .
H5A H 0.5491 0.7862 0.2898 0.050 Uiso 1 1 calc R
H5B H 0.5453 0.7961 0.2172 0.050 Uiso 1 1 calc R
C6 C 0.6510(3) 0.9105(3) 0.25714(15) 0.0352(8) Uani 1 1 d .
C7 C 0.4190(3) 0.6947(3) 0.00186(15) 0.0357(8) Uani 1 1 d .
C8 C 0.4706(3) 0.8099(3) 0.00639(17) 0.0378(8) Uani 1 1 d .
H8A H 0.5180 0.8141 0.0432 0.045 Uiso 1 1 calc R
H8B H 0.5188 0.8227 -0.0294 0.045 Uiso 1 1 calc R
C9 C 0.3658(3) 0.9516(3) 0.06360(16) 0.0345(8) Uani 1 1 d .
C10 C 0.2895(3) 1.0427(3) 0.07177(15) 0.0351(8) Uani 1 1 d .
C11 C 0.1490(3) 1.1802(3) 0.04483(16) 0.0387(8) Uani 1 1 d .
H11A H 0.1715 1.2084 0.0851 0.046 Uiso 1 1 calc R
H11B H 0.0730 1.1499 0.0487 0.046 Uiso 1 1 calc R
C12 C 0.1476(3) 1.2733(3) -0.00201(16) 0.0372(8) Uani 1 1 d .

loop_
_atom_site_aniso_label
_atom_site_aniso_U_11
_atom_site_aniso_U_22
_atom_site_aniso_U_33
_atom_site_aniso_U_23
_atom_site_aniso_U_13
_atom_site_aniso_U_12
O1 0.084(2) 0.093(2) 0.0489(18) -0.0206(18) -0.0126(16) 0.0157(19)
O2 0.103(3) 0.094(3) 0.072(2) 0.029(2) -0.030(2) 0.004(2)
O3 0.063(2) 0.068(2) 0.100(3) -0.0117(18) 0.0183(19) 0.0201(16)
O4 0.097(3) 0.0400(18) 0.114(3) -0.0087(18) 0.003(2) 0.0065(18)
O5 0.0568(18) 0.093(2) 0.063(2) 0.0012(17) 0.0152(16) -0.0154(17)
O6 0.0683(18) 0.070(2) 0.0603(19) -0.0011(16) -0.0246(16) -0.0060(16)
O7 0.0645(17) 0.0599(17) 0.0386(15) 0.0003(13) -0.0076(13) 0.0045(14)
O8 0.0448(16) 0.0697(19) 0.069(2) -0.0063(15) 0.0155(14) 0.0019(14)
O9 0.092(2) 0.107(3) 0.054(2) 0.0292(19) -0.0109(19) -0.011(2)
O10 0.072(2) 0.0335(17) 0.182(4) 0.011(2) -0.001(2) 0.0107(15)
O11 0.0534(18) 0.0673(19) 0.083(2) -0.0024(17) 0.0212(15) 0.0200(16)
O12 0.076(2) 0.066(2) 0.071(2) -0.0123(16) -0.0115(17) -0.0193(17)
O13 0.094(2) 0.0627(19) 0.0505(18) 0.0131(15) -0.0112(16) 0.0114(16)
O14 0.0616(17) 0.075(2) 0.0456(17) 0.0010(15) -0.0072(15) 0.0056(15)
O15 0.0401(16) 0.070(2) 0.114(3) 0.0073(19) -0.0040(17) -0.0121(14)
O16 0.072(2) 0.0396(16) 0.095(2) -0.0162(16) -0.0026(17) 0.0079(14)
O17 0.0389(15) 0.0634(18) 0.0636(19) -0.0062(14) -0.0031(13) 0.0166(13)
O18 0.079(2) 0.092(2) 0.077(2) 0.046(2) 0.0063(18) 0.002(2)
O19 0.156(4) 0.061(2) 0.093(3) 0.0027(19) 0.081(3) 0.003(2)
O20 0.084(2) 0.0562(16) 0.0396(16) -0.0068(13) -0.0131(14) 0.0200(15)
O21 0.066(2) 0.0639(19) 0.097(3) -0.0102(18) 0.0272(19) 0.0118(16)
O22 0.102(3) 0.0291(16) 0.144(3) 0.0010(18) 0.023(2) 0.0012(17)
O23 0.0487(16) 0.078(2) 0.066(2) -0.0081(16) -0.0048(15) -0.0191(16)
O24 0.075(2) 0.126(3) 0.0502(19) 0.0080(19) 0.0143(16) -0.030(2)
O25 0.081(2) 0.085(2) 0.076(2) 0.020(2) -0.0247(18) 0.016(2)
O26 0.0608(18) 0.0614(19) 0.0600(19) -0.0141(15) -0.0077(14) -0.0041(15)
N1 0.055(2) 0.071(3) 0.047(2) 0.009(2) -0.0105(17) 0.0043(19)
N2 0.058(2) 0.044(2) 0.064(2) -0.0017(17) 0.0015(18) 0.0147(17)
N3 0.0482(18) 0.0399(17) 0.052(2) -0.0033(16) -0.0030(17) -0.0003(14)
N4 0.0531(18) 0.0371(17) 0.0399(18) -0.0073(14) -0.0041(16) 0.0114(14)
N5 0.0527(18) 0.0457(18) 0.0411(18) 0.0003(16) 0.0010(15) 0.0025(15)
N6 0.0520(19) 0.0449(18) 0.049(2) 0.0041(16) 0.0032(15) 0.0018(15)
N7 0.0521(18) 0.0269(15) 0.0398(18) 0.0003(14) 0.0047(15) 0.0051(13)
N8 0.055(2) 0.0364(17) 0.048(2) -0.0003(15) 0.0013(17) -0.0065(15)
N9 0.052(2) 0.0321(18) 0.068(2) -0.0065(16) -0.0117(18) 0.0071(15)
N10 0.0476(18) 0.043(2) 0.0463(19) -0.0068(17) 0.0002(15) 0.0093(15)
N11 0.0416(17) 0.0358(16) 0.057(2) -0.0053(16) -0.0005(16) 0.0024(14)
N12 0.051(2) 0.0402(19) 0.0414(19) 0.0004(15) -0.0013(15) 0.0117(16)
N13 0.069(2) 0.050(2) 0.049(2) 0.0005(18) 0.0162(18) -0.0094(18)
N14 0.0423(16) 0.0318(16) 0.0407(19) -0.0026(14) -0.0002(14) 0.0077(13)
N15 0.065(2) 0.0438(19) 0.0448(19) -0.0090(15) -0.0090(16) 0.0160(16)
N16 0.061(2) 0.0378(17) 0.0416(18) -0.0017(15) -0.0054(15) 0.0055(15)
N17 0.0475(17) 0.0284(16) 0.0380(17) -0.0060(13) -0.0016(14) 0.0056(13)
N18 0.060(2) 0.0373(19) 0.064(2) -0.0006(17) 0.0027(19) 0.0106(17)
N19 0.0454(18) 0.0444(19) 0.050(2) -0.0028(16) 0.0010(16) -0.0086(15)
N20 0.0468(18) 0.057(2) 0.049(2) 0.0057(18) -0.0047(16) 0.0014(16)
C1 0.0430(19) 0.042(2) 0.036(2) -0.0028(16) -0.0061(16) 0.0025(16)
C2 0.0377(19) 0.042(2) 0.053(2) 0.0012(18) 0.0067(16) 0.0068(17)
C3 0.0403(18) 0.0299(18) 0.038(2) -0.0015(16) 0.0023(16) 0.0011(15)
C4 0.0387(18) 0.0256(17) 0.039(2) 0.0047(16) 0.0051(16) -0.0048(14)
C5 0.0390(18) 0.0308(18) 0.055(2) -0.0028(17) 0.0099(17) -0.0013(15)
C6 0.0378(18) 0.0315(18) 0.036(2) -0.0011(15) -0.0012(15) 0.0071(14)
C7 0.0333(17) 0.0376(19) 0.0362(19) -0.0031(16) 0.0029(15) 0.0042(15)
C8 0.0336(17) 0.0353(19) 0.044(2) -0.0028(17) 0.0021(15) -0.0016(15)
C9 0.0381(18) 0.0255(17) 0.040(2) -0.0006(15) -0.0021(15) 0.0006(14)
C10 0.0423(19) 0.0273(17) 0.036(2) 0.0018(15) 0.0010(15) -0.0045(14)
C11 0.0434(19) 0.0307(18) 0.042(2) -0.0023(16) 0.0027(16) 0.0020(15)
C12 0.0380(18) 0.0330(19) 0.041(2) -0.0027(16) -0.0024(16) -0.0015(15)

loop_
_atom_type_symbol
_atom_type_description
_atom_type_scat_dispersion_real
_atom_type_scat_dispersion_imag
_atom_type_scat_source
C C 0.0033 0.0016 'International Tables Vol C Tables 4.2.6.8 and 6.1.1.4'
H H 0.0000 0.0000 'International Tables Vol C Tables 4.2.6.8 and 6.1.1.4'
N N 0.0061 0.0033 'International Tables Vol C Tables 4.2.6.8 and 6.1.1.4'
O O 0.0106 0.0060 'International Tables Vol C Tables 4.2.6.8 and 6.1.1.4'

loop_
_geom_angle_atom_site_label_1
_geom_angle_atom_site_label_2
_geom_angle_atom_site_label_3
_geom_angle
N5 O7 N6 111.5(2)
N16 O20 N15 110.9(2)
O1 N1 O2 127.3(4)
O1 N1 C1 116.1(3)
O2 N1 C1 116.6(4)
O4 N2 O3 126.4(4)
O4 N2 C1 119.3(3)
O3 N2 C1 114.3(3)
O5 N3 O6 127.0(3)
O5 N3 C1 118.8(3)
O6 N3 C1 114.2(3)
C3 N4 C2 121.5(3)
C3 N4 H4 119(3)
C2 N4 H4 118(3)
C3 N5 O7 105.1(3)
C4 N6 O7 104.6(3)
C4 N7 C5 121.2(3)
C4 N7 H7 113(2)
C5 N7 H7 120(3)
O9 N8 O8 126.9(4)
O9 N8 C6 116.2(3)
O8 N8 C6 116.7(3)
O11 N9 O10 126.9(3)
O11 N9 C6 114.9(3)
O10 N9 C6 118.2(3)
O12 N10 O13 126.9(3)
O12 N10 C6 116.9(3)
O13 N10 C6 116.1(3)
O15 N11 O14 128.0(3)
O15 N11 C7 119.0(3)
O14 N11 C7 112.9(3)
O17 N12 O16 126.8(3)
O17 N12 C7 116.4(3)
O16 N12 C7 116.7(3)
O19 N13 O18 127.1(4)
O19 N13 C7 115.0(3)
O18 N13 C7 118.0(3)
C9 N14 C8 120.7(3)
C9 N14 H14 117(2)
C8 N14 H14 116(3)
C9 N15 O20 105.1(3)
C10 N16 O20 105.1(3)
C10 N17 C11 117.5(3)
C10 N17 H17 114(2)
C11 N17 H17 116(2)
O21 N18 O22 126.2(3)
O21 N18 C12 115.4(3)
O22 N18 C12 118.3(3)
O23 N19 O24 127.2(3)
O23 N19 C12 114.8(3)
O24 N19 C12 118.0(3)
O26 N20 O25 126.8(4)
O26 N20 C12 115.9(3)
O25 N20 C12 117.3(3)
N2 C1 N3 107.9(3)
N2 C1 N1 105.7(3)
N3 C1 N1 106.1(3)
N2 C1 C2 112.1(3)
N3 C1 C2 111.5(3)
N1 C1 C2 113.1(3)
N4 C2 C1 112.3(3)
N4 C2 H2A 109.1
C1 C2 H2A 109.1
N4 C2 H2B 109.1
C1 C2 H2B 109.1
H2A C2 H2B 107.9
N5 C3 N4 124.2(3)
N5 C3 C4 109.3(3)
N4 C3 C4 126.4(3)
N6 C4 N7 124.6(3)
N6 C4 C3 109.5(3)
N7 C4 C3 125.9(3)
N7 C5 C6 111.5(3)
N7 C5 H5A 109.3
C6 C5 H5A 109.3
N7 C5 H5B 109.3
C6 C5 H5B 109.3
H5A C5 H5B 108.0
N8 C6 C5 110.9(3)
N8 C6 N10 107.1(3)
C5 C6 N10 113.5(3)
N8 C6 N9 109.2(3)
C5 C6 N9 111.2(3)
N10 C6 N9 104.5(2)
N13 C7 N12 107.1(3)
N13 C7 N11 108.5(3)
N12 C7 N11 104.1(3)
N13 C7 C8 113.7(3)
N12 C7 C8 112.5(3)
N11 C7 C8 110.5(3)
N14 C8 C7 112.5(3)
N14 C8 H8A 109.1
C7 C8 H8A 109.1
N14 C8 H8B 109.1
C7 C8 H8B 109.1
H8A C8 H8B 107.8
N15 C9 N14 123.6(3)
N15 C9 C10 110.0(3)
N14 C9 C10 126.5(3)
N16 C10 N17 124.7(3)
N16 C10 C9 109.0(3)
N17 C10 C9 126.3(3)
N17 C11 C12 111.1(3)
N17 C11 H11A 109.4
C12 C11 H11A 109.4
N17 C11 H11B 109.4
C12 C11 H11B 109.4
H11A C11 H11B 108.0
N18 C12 C11 110.9(3)
N18 C12 N19 108.1(3)
C11 C12 N19 111.4(3)
N18 C12 N20 106.2(3)
C11 C12 N20 112.5(3)
N19 C12 N20 107.4(3)

loop_
_geom_bond_atom_site_label_1
_geom_bond_atom_site_label_2
_geom_bond_distance
O1 N1 1.207(4)
O2 N1 1.225(4)
O3 N2 1.215(4)
O4 N2 1.203(4)
O5 N3 1.206(4)
O6 N3 1.214(4)
O7 N5 1.395(4)
O7 N6 1.404(4)
O8 N8 1.216(4)
O9 N8 1.200(4)
O10 N9 1.198(4)
O11 N9 1.194(4)
O12 N10 1.212(4)
O13 N10 1.209(4)
O14 N11 1.214(4)
O15 N11 1.203(4)
O16 N12 1.226(4)
O17 N12 1.214(4)
O18 N13 1.216(4)
O19 N13 1.206(4)
O20 N16 1.399(4)
O20 N15 1.399(4)
O21 N18 1.202(4)
O22 N18 1.211(4)
O23 N19 1.200(4)
O24 N19 1.199(4)
O25 N20 1.218(4)
O26 N20 1.214(4)
N1 C1 1.517(5)
N2 C1 1.513(5)
N3 C1 1.518(5)
N4 C3 1.361(4)
N4 C2 1.453(4)
N4 H4 0.83(2)
N5 C3 1.307(4)
N6 C4 1.311(4)
N7 C4 1.362(4)
N7 C5 1.442(4)
N7 H7 0.83(2)
N8 C6 1.513(4)
N9 C6 1.536(4)
N10 C6 1.531(4)
N11 C7 1.523(4)
N12 C7 1.515(4)
N13 C7 1.513(5)
N14 C9 1.379(4)
N14 C8 1.445(4)
N14 H14 0.84(2)
N15 C9 1.293(4)
N16 C10 1.305(4)
N17 C10 1.376(4)
N17 C11 1.460(4)
N17 H17 0.84(2)
N18 C12 1.515(5)
N19 C12 1.529(5)
N20 C12 1.527(5)
C1 C2 1.528(5)
C2 H2A 0.9700
C2 H2B 0.9700
C3 C4 1.443(4)
C5 C6 1.520(5)
C5 H5A 0.9700
C5 H5B 0.9700
C7 C8 1.533(4)
C8 H8A 0.9700
C8 H8B 0.9700
C9 C10 1.438(5)
C11 C12 1.519(5)
C11 H11A 0.9700
C11 H11B 0.9700

loop_
_geom_hbond_atom_site_label_D
_geom_hbond_atom_site_label_H
_geom_hbond_atom_site_label_A
_geom_hbond_distance_DH
_geom_hbond_distance_HA
_geom_hbond_distance_DA
_geom_hbond_angle_DHA
_geom_hbond_site_symmetry_A
N17 H17 O26 0.84(2) 2.46(3) 2.866(4) 111(3) .
N14 H14 O7 0.84(2) 2.77(3) 3.340(4) 126(3) 4_465
N14 H14 N5 0.84(2) 2.57(3) 3.356(4) 156(3) 4_465
N7 H7 N16 0.83(2) 2.33(2) 3.146(4) 168(4) 3_645
N4 H4 O1 0.83(2) 2.55(4) 2.902(4) 107(3) .

loop_
_geom_torsion_atom_site_label_1
_geom_torsion_atom_site_label_2
_geom_torsion_atom_site_label_3
_geom_torsion_atom_site_label_4
_geom_torsion
N6 O7 N5 C3 -0.3(4)
N5 O7 N6 C4 0.6(3)
N16 O20 N15 C9 0.2(4)
N15 O20 N16 C10 -0.6(4)
O4 N2 C1 N3 -18.5(5)
O3 N2 C1 N3 161.3(4)
O4 N2 C1 N1 94.6(4)
O3 N2 C1 N1 -85.6(4)
O4 N2 C1 C2 -141.7(4)
O3 N2 C1 C2 38.1(5)
O5 N3 C1 N2 114.6(4)
O6 N3 C1 N2 -67.5(4)
O5 N3 C1 N1 1.7(5)
O6 N3 C1 N1 179.6(3)
O5 N3 C1 C2 -121.9(4)
O6 N3 C1 C2 56.1(4)
O1 N1 C1 N2 153.9(4)
O2 N1 C1 N2 -27.3(5)
O1 N1 C1 N3 -91.7(4)
O2 N1 C1 N3 87.0(4)
O1 N1 C1 C2 30.8(5)
O2 N1 C1 C2 -150.4(4)
C3 N4 C2 C1 -112.6(4)
N2 C1 C2 N4 164.0(3)
N3 C1 C2 N4 42.9(4)
N1 C1 C2 N4 -76.6(4)
O7 N5 C3 N4 178.4(3)
O7 N5 C3 C4 -0.2(4)
C2 N4 C3 N5 3.5(5)
C2 N4 C3 C4 -178.2(3)
O7 N6 C4 N7 176.8(3)
O7 N6 C4 C3 -0.7(3)
C5 N7 C4 N6 3.4(5)
C5 N7 C4 C3 -179.5(3)
N5 C3 C4 N6 0.6(4)
N4 C3 C4 N6 -177.9(3)
N5 C3 C4 N7 -176.9(3)
N4 C3 C4 N7 4.6(5)
C4 N7 C5 C6 -109.8(3)
O9 N8 C6 C5 79.4(4)
O8 N8 C6 C5 -95.7(3)
O9 N8 C6 N10 -156.3(3)
O8 N8 C6 N10 28.7(4)
O9 N8 C6 N9 -43.6(4)
O8 N8 C6 N9 141.4(3)
N7 C5 C6 N8 58.6(4)
N7 C5 C6 N10 -62.1(4)
N7 C5 C6 N9 -179.6(3)
O12 N10 C6 N8 51.5(4)
O13 N10 C6 N8 -130.2(3)
O12 N10 C6 C5 174.2(3)
O13 N10 C6 C5 -7.5(4)
O12 N10 C6 N9 -64.4(4)
O13 N10 C6 N9 113.9(3)
O11 N9 C6 N8 148.4(3)
O10 N9 C6 N8 -31.6(5)
O11 N9 C6 C5 25.6(4)
O10 N9 C6 C5 -154.4(4)
O11 N9 C6 N10 -97.2(4)
O10 N9 C6 N10 82.8(4)
O19 N13 C7 N12 -177.3(3)
O18 N13 C7 N12 2.9(4)
O19 N13 C7 N11 -65.5(4)
O18 N13 C7 N11 114.6(4)
O19 N13 C7 C8 57.9(4)
O18 N13 C7 C8 -122.0(3)
O17 N12 C7 N13 -107.8(3)
O16 N12 C7 N13 73.8(4)
O17 N12 C7 N11 137.5(3)
O16 N12 C7 N11 -40.9(4)
O17 N12 C7 C8 17.8(4)
O16 N12 C7 C8 -160.6(3)
O15 N11 C7 N13 -4.8(4)
O14 N11 C7 N13 177.0(3)
O15 N11 C7 N12 108.9(3)
O14 N11 C7 N12 -69.2(3)
O15 N11 C7 C8 -130.1(3)
O14 N11 C7 C8 51.8(4)
C9 N14 C8 C7 108.7(3)
N13 C7 C8 N14 -76.5(4)
N12 C7 C8 N14 161.6(3)
N11 C7 C8 N14 45.7(4)
O20 N15 C9 N14 -179.1(3)
O20 N15 C9 C10 0.2(4)
C8 N14 C9 N15 -5.6(5)
C8 N14 C9 C10 175.2(3)
O20 N16 C10 N17 -176.1(3)
O20 N16 C10 C9 0.7(4)
C11 N17 C10 N16 -7.9(5)
C11 N17 C10 C9 175.9(3)
N15 C9 C10 N16 -0.6(4)
N14 C9 C10 N16 178.7(3)
N15 C9 C10 N17 176.1(3)
N14 C9 C10 N17 -4.6(5)
C10 N17 C11 C12 142.3(3)
O21 N18 C12 C11 -44.3(4)
O22 N18 C12 C11 134.5(4)
O21 N18 C12 N19 -166.8(3)
O22 N18 C12 N19 12.0(5)
O21 N18 C12 N20 78.2(4)
O22 N18 C12 N20 -103.0(4)
N17 C11 C12 N18 -164.8(3)
N17 C11 C12 N19 -44.3(4)
N17 C11 C12 N20 76.4(4)
O23 N19 C12 N18 74.1(4)
O24 N19 C12 N18 -106.5(4)
O23 N19 C12 C11 -48.0(4)
O24 N19 C12 C11 131.4(4)
O23 N19 C12 N20 -171.7(3)
O24 N19 C12 N20 7.7(5)
O26 N20 C12 N18 -151.9(3)
O25 N20 C12 N18 28.6(4)
O26 N20 C12 C11 -30.4(4)
O25 N20 C12 C11 150.1(3)
O26 N20 C12 N19 92.6(4)
O25 N20 C12 N19 -86.9(4)
